data_7108997
loop_
_publ_author_name
'Michael J. Sgro'
'Douglas W. Stephan'

_publ_section_title
;
 Activation of CO2 by phosphinoamide hafnium complexes
;
_journal_name_full Chem.Commun.
_journal_page_first 2610
_journal_paper_doi 10.1039/c3cc38286a
_journal_volume 49
_journal_year 2013
_chemical_formula_sum 'C30 H50 Hf N2 P2 S'
_chemical_formula_weight 711.21
_space_group_IT_number 29
_symmetry_cell_setting orthorhombic
_symmetry_space_group_name_Hall 'P 2c -2ac'
_symmetry_space_group_name_H-M 'P c a 21'
_atom_sites_solution_hydrogens geom
_atom_sites_solution_primary direct
_atom_sites_solution_secondary difmap
_audit_creation_method SHELXL-97
_cell_angle_alpha 90.00
_cell_angle_beta 90.00
_cell_angle_gamma 90.00
_cell_formula_units_Z 8
_cell_length_a 29.761(2)
_cell_length_b 10.3371(7)
_cell_length_c 20.9993(17)
_cell_measurement_reflns_used 9976
_cell_measurement_temperature 150(2)
_cell_measurement_theta_max 27.50
_cell_measurement_theta_min 2.30
_cell_volume 6460.3(8)
_computing_cell_refinement 'Bruker SMART'
_computing_data_collection 'Bruker SMART'
_computing_data_reduction 'Bruker SAINT'
_computing_molecular_graphics 'Bruker SHELXTL'
_computing_publication_material 'Bruker SHELXTL'
_computing_structure_refinement 'SHELXL-97 (Sheldrick, 1997)'
_computing_structure_solution 'SHELXS-97 (Sheldrick, 1990)'
_diffrn_ambient_temperature 150(2)
_diffrn_measured_fraction_theta_full 0.996
_diffrn_measured_fraction_theta_max 0.996
_diffrn_measurement_device_type 'CCD area detector'
_diffrn_measurement_method 'phi and omega scans'
_diffrn_radiation_monochromator graphite
_diffrn_radiation_source 'fine-focus sealed tube'
_diffrn_radiation_type MoK\a
_diffrn_radiation_wavelength 0.71073
_diffrn_reflns_av_R_equivalents 0.0520
_diffrn_reflns_av_sigmaI/netI 0.0620
_diffrn_reflns_limit_h_max 38
_diffrn_reflns_limit_h_min -32
_diffrn_reflns_limit_k_max 12
_diffrn_reflns_limit_k_min -13
_diffrn_reflns_limit_l_max 27
_diffrn_reflns_limit_l_min -25
_diffrn_reflns_number 57605
_diffrn_reflns_theta_full 27.56
_diffrn_reflns_theta_max 27.56
_diffrn_reflns_theta_min 1.37
_exptl_absorpt_coefficient_mu 3.414
_exptl_absorpt_correction_T_max 0.7456
_exptl_absorpt_correction_T_min 0.6322
_exptl_absorpt_correction_type multi-scan
_exptl_absorpt_process_details sadabs
_exptl_crystal_colour colourless
_exptl_crystal_density_diffrn 1.462
_exptl_crystal_density_method 'not measured'
_exptl_crystal_description plate
_exptl_crystal_F_000 2896
_exptl_crystal_size_max 0.24
_exptl_crystal_size_mid 0.12
_exptl_crystal_size_min 0.10
_refine_diff_density_max 1.062
_refine_diff_density_min -0.721
_refine_diff_density_rms 0.103
_refine_ls_abs_structure_details 'Flack H D (1983), Acta Cryst. A39, 876-881'
_refine_ls_abs_structure_Flack -0.011(4)
_refine_ls_extinction_method none
_refine_ls_goodness_of_fit_ref 0.960
_refine_ls_hydrogen_treatment constr
_refine_ls_matrix_type full
_refine_ls_number_parameters 665
_refine_ls_number_reflns 13748
_refine_ls_number_restraints 1
_refine_ls_restrained_S_all 0.960
_refine_ls_R_factor_all 0.0419
_refine_ls_R_factor_gt 0.0308
_refine_ls_shift/su_max 0.002
_refine_ls_shift/su_mean 0.000
_refine_ls_structure_factor_coef Fsqd
_refine_ls_weighting_details 'calc w=1/[\s^2^(Fo^2^)+(0.0000P)^2^+0.0000P] where P=(Fo^2^+2Fc^2^)/3'
_refine_ls_weighting_scheme calc
_refine_ls_wR_factor_gt 0.0443
_refine_ls_wR_factor_ref 0.0469
_reflns_number_gt 11931
_reflns_number_total 13748
_reflns_threshold_expression >2sigma(I)
_cod_data_source_file c3cc38286a.txt
_cod_data_source_block mjs123_0ma_Compound_4
_cod_original_cell_volume 6460.2(8)
_cod_original_sg_symbol_H-M Pca2(1)
_cod_database_code 7108997

loop_
_symmetry_equiv_pos_as_xyz
'x, y, z'
'-x, -y, z+1/2'
'x+1/2, -y, z'
'-x+1/2, y, z+1/2'

loop_
_atom_site_label
_atom_site_type_symbol
_atom_site_fract_x
_atom_site_fract_y
_atom_site_fract_z
_atom_site_U_iso_or_equiv
_atom_site_adp_type
_atom_site_occupancy
_atom_site_symmetry_multiplicity
_atom_site_calc_flag
_atom_site_refinement_flags
Hf1 Hf 0.409214(5) 1.032718(14) 0.214611(10) 0.01969(4) Uani 1 1 d .
Hf2 Hf 0.650197(5) 0.555134(14) 0.285526(10) 0.01885(4) Uani 1 1 d .
S1 S 0.37499(4) 1.27543(11) 0.16353(7) 0.0297(3) Uani 1 1 d .
S2 S 0.58306(4) 0.39921(10) 0.36234(7) 0.0298(3) Uani 1 1 d .
P1 P 0.37153(4) 0.84081(11) 0.13556(7) 0.0288(3) Uani 1 1 d .
P2 P 0.37590(4) 1.01048(10) 0.33479(7) 0.0242(3) Uani 1 1 d .
P3 P 0.63838(4) 0.80547(10) 0.33650(6) 0.0222(3) Uani 1 1 d .
P4 P 0.62025(4) 0.50861(11) 0.16202(7) 0.0250(3) Uani 1 1 d .
N1 N 0.37369(13) 1.0017(3) 0.1318(2) 0.0326(10) Uani 1 1 d .
N2 N 0.36801(10) 1.1224(3) 0.2797(2) 0.0220(8) Uani 1 1 d .
N3 N 0.62698(11) 0.6573(3) 0.3634(2) 0.0231(9) Uani 1 1 d .
N4 N 0.59461(10) 0.5105(3) 0.23232(19) 0.0241(10) Uani 1 1 d .
C1 C 0.31153(16) 0.7917(5) 0.1351(3) 0.0437(15) Uani 1 1 d .
H1 H 0.2958 0.8540 0.1639 0.052 Uiso 1 1 calc R
C2 C 0.39401(17) 0.7795(5) 0.0593(3) 0.0481(15) Uani 1 1 d .
H2 H 0.3734 0.8093 0.0246 0.058 Uiso 1 1 calc R
C3 C 0.32061(15) 0.9485(4) 0.3613(3) 0.0318(12) Uani 1 1 d .
H3 H 0.3023 1.0229 0.3772 0.038 Uiso 1 1 calc R
C4 C 0.39993(16) 1.0848(4) 0.4068(3) 0.0368(13) Uani 1 1 d .
H4 H 0.4070 1.0129 0.4371 0.044 Uiso 1 1 calc R
C5 C 0.3466(2) 1.0811(5) 0.0877(3) 0.067(2) Uani 1 1 d .
H5A H 0.3508 1.0474 0.0440 0.081 Uiso 1 1 calc R
H5B H 0.3145 1.0703 0.0987 0.081 Uiso 1 1 calc R
C6 C 0.35685(18) 1.2156(5) 0.0878(3) 0.0526(16) Uani 1 1 d .
H6A H 0.3298 1.2643 0.0743 0.063 Uiso 1 1 calc R
H6B H 0.3808 1.2321 0.0560 0.063 Uiso 1 1 calc R
C7 C 0.33774(13) 1.2355(4) 0.2791(3) 0.0342(13) Uani 1 1 d .
H7A H 0.3530 1.3103 0.2991 0.041 Uiso 1 1 calc R
H7B H 0.3104 1.2159 0.3041 0.041 Uiso 1 1 calc R
C8 C 0.32509(13) 1.2683(4) 0.2122(3) 0.0398(13) Uani 1 1 d .
H8A H 0.3095 1.3528 0.2112 0.048 Uiso 1 1 calc R
H8B H 0.3043 1.2018 0.1952 0.048 Uiso 1 1 calc R
C9 C 0.3059(2) 0.6561(5) 0.1667(3) 0.071(2) Uani 1 1 d .
H9A H 0.2741 0.6412 0.1764 0.107 Uiso 1 1 calc R
H9B H 0.3234 0.6529 0.2062 0.107 Uiso 1 1 calc R
H9C H 0.3166 0.5891 0.1374 0.107 Uiso 1 1 calc R
C10 C 0.28677(16) 0.7984(5) 0.0719(3) 0.0613(19) Uani 1 1 d .
H10A H 0.2988 0.7328 0.0429 0.092 Uiso 1 1 calc R
H10B H 0.2908 0.8844 0.0531 0.092 Uiso 1 1 calc R
H10C H 0.2547 0.7824 0.0789 0.092 Uiso 1 1 calc R
C11 C 0.44007(18) 0.8399(6) 0.0473(3) 0.073(2) Uani 1 1 d .
H11A H 0.4616 0.8066 0.0785 0.109 Uiso 1 1 calc R
H11B H 0.4379 0.9341 0.0513 0.109 Uiso 1 1 calc R
H11C H 0.4502 0.8176 0.0043 0.109 Uiso 1 1 calc R
C12 C 0.3959(2) 0.6329(5) 0.0566(3) 0.072(2) Uani 1 1 d .
H12A H 0.4080 0.6057 0.0153 0.108 Uiso 1 1 calc R
H12B H 0.3656 0.5976 0.0620 0.108 Uiso 1 1 calc R
H12C H 0.4154 0.6008 0.0908 0.108 Uiso 1 1 calc R
C13 C 0.32580(18) 0.8501(4) 0.4151(3) 0.0479(15) Uani 1 1 d .
H13A H 0.2970 0.8070 0.4227 0.072 Uiso 1 1 calc R
H13B H 0.3354 0.8946 0.4540 0.072 Uiso 1 1 calc R
H13C H 0.3484 0.7856 0.4032 0.072 Uiso 1 1 calc R
C14 C 0.29686(15) 0.8890(4) 0.3045(3) 0.0436(15) Uani 1 1 d .
H14A H 0.3145 0.8161 0.2884 0.065 Uiso 1 1 calc R
H14B H 0.2936 0.9541 0.2709 0.065 Uiso 1 1 calc R
H14C H 0.2671 0.8584 0.3176 0.065 Uiso 1 1 calc R
C15 C 0.44461(15) 1.1491(5) 0.3889(3) 0.0468(16) Uani 1 1 d .
H15A H 0.4389 1.2221 0.3603 0.070 Uiso 1 1 calc R
H15B H 0.4640 1.0860 0.3675 0.070 Uiso 1 1 calc R
H15C H 0.4595 1.1804 0.4276 0.070 Uiso 1 1 calc R
C16 C 0.36982(17) 1.1793(5) 0.4419(3) 0.0498(15) Uani 1 1 d .
H16A H 0.3858 1.2137 0.4790 0.075 Uiso 1 1 calc R
H16B H 0.3425 1.1347 0.4560 0.075 Uiso 1 1 calc R
H16C H 0.3617 1.2506 0.4134 0.075 Uiso 1 1 calc R
C17 C 0.46243(13) 0.8750(4) 0.2416(2) 0.0273(11) Uani 1 1 d .
H17A H 0.4771 0.8484 0.2014 0.033 Uiso 1 1 calc R
H17B H 0.4857 0.9191 0.2673 0.033 Uiso 1 1 calc R
C18 C 0.45082(12) 0.7542(4) 0.2761(3) 0.0252(12) Uani 1 1 d .
C19 C 0.45175(15) 0.7480(4) 0.3412(3) 0.0306(13) Uani 1 1 d .
H19 H 0.4613 0.8226 0.3640 0.037 Uiso 1 1 calc R
C20 C 0.43953(16) 0.6388(4) 0.3760(3) 0.0406(14) Uani 1 1 d .
H20 H 0.4406 0.6399 0.4213 0.049 Uiso 1 1 calc R
C21 C 0.42582(16) 0.5293(4) 0.3441(4) 0.0458(16) Uani 1 1 d .
H21 H 0.4169 0.4541 0.3668 0.055 Uiso 1 1 calc R
C22 C 0.42531(16) 0.5312(4) 0.2785(4) 0.0492(18) Uani 1 1 d .
H22 H 0.4165 0.4555 0.2561 0.059 Uiso 1 1 calc R
C23 C 0.43727(14) 0.6408(4) 0.2444(3) 0.0367(13) Uani 1 1 d .
H23 H 0.4363 0.6394 0.1992 0.044 Uiso 1 1 calc R
C24 C 0.47078(12) 1.1666(3) 0.2080(3) 0.0246(11) Uani 1 1 d .
H24A H 0.4618 1.2556 0.2199 0.030 Uiso 1 1 calc R
H24B H 0.4938 1.1373 0.2388 0.030 Uiso 1 1 calc R
C25 C 0.49042(13) 1.1682(4) 0.1437(2) 0.0239(11) Uani 1 1 d .
C26 C 0.51887(16) 1.0708(4) 0.1220(3) 0.0370(13) Uani 1 1 d .
H26 H 0.5270 1.0038 0.1507 0.044 Uiso 1 1 calc R
C27 C 0.53560(19) 1.0668(5) 0.0615(3) 0.0486(16) Uani 1 1 d .
H27 H 0.5551 0.9982 0.0497 0.058 Uiso 1 1 calc R
C28 C 0.52476(18) 1.1599(5) 0.0176(3) 0.0497(16) Uani 1 1 d .
H28 H 0.5359 1.1556 -0.0248 0.060 Uiso 1 1 calc R
C29 C 0.49689(16) 1.2606(5) 0.0368(3) 0.0471(17) Uani 1 1 d .
H29 H 0.4891 1.3266 0.0073 0.056 Uiso 1 1 calc R
C30 C 0.48036(14) 1.2657(4) 0.0986(3) 0.0383(14) Uani 1 1 d .
H30 H 0.4619 1.3364 0.1109 0.046 Uiso 1 1 calc R
C31 C 0.58532(14) 0.8979(4) 0.3294(3) 0.0349(13) Uani 1 1 d .
H31 H 0.5628 0.8365 0.3110 0.042 Uiso 1 1 calc R
C32 C 0.67000(14) 0.8857(4) 0.4012(3) 0.0279(11) Uani 1 1 d .
H32 H 0.6507 0.8846 0.4401 0.033 Uiso 1 1 calc R
C33 C 0.59402(16) 0.6311(4) 0.1090(3) 0.0343(12) Uani 1 1 d .
H33 H 0.6140 0.6404 0.0710 0.041 Uiso 1 1 calc R
C34 C 0.60926(15) 0.3514(4) 0.1230(3) 0.0280(12) Uani 1 1 d .
H34 H 0.5760 0.3393 0.1191 0.034 Uiso 1 1 calc R
C35 C 0.60205(15) 0.6236(4) 0.4212(3) 0.0315(12) Uani 1 1 d .
H35A H 0.5920 0.7035 0.4429 0.038 Uiso 1 1 calc R
H35B H 0.6219 0.5756 0.4508 0.038 Uiso 1 1 calc R
C36 C 0.56159(14) 0.5409(4) 0.4044(3) 0.0319(12) Uani 1 1 d .
H36A H 0.5406 0.5899 0.3769 0.038 Uiso 1 1 calc R
H36B H 0.5454 0.5144 0.4435 0.038 Uiso 1 1 calc R
C37 C 0.54719(14) 0.4825(4) 0.2471(3) 0.0373(13) Uani 1 1 d .
H37A H 0.5316 0.4528 0.2080 0.045 Uiso 1 1 calc R
H37B H 0.5322 0.5624 0.2620 0.045 Uiso 1 1 calc R
C38 C 0.54368(13) 0.3780(4) 0.2985(3) 0.0334(13) Uani 1 1 d .
H38A H 0.5488 0.2923 0.2787 0.040 Uiso 1 1 calc R
H38B H 0.5129 0.3785 0.3162 0.040 Uiso 1 1 calc R
C39 C 0.59163(14) 1.0046(4) 0.2793(3) 0.0427(15) Uani 1 1 d .
H39A H 0.5623 1.0412 0.2681 0.064 Uiso 1 1 calc R
H39B H 0.6057 0.9678 0.2412 0.064 Uiso 1 1 calc R
H39C H 0.6109 1.0728 0.2967 0.064 Uiso 1 1 calc R
C40 C 0.56405(16) 0.9514(5) 0.3899(3) 0.0524(17) Uani 1 1 d .
H40A H 0.5841 1.0158 0.4089 0.079 Uiso 1 1 calc R
H40B H 0.5591 0.8807 0.4202 0.079 Uiso 1 1 calc R
H40C H 0.5352 0.9920 0.3795 0.079 Uiso 1 1 calc R
C41 C 0.68168(16) 1.0282(4) 0.3866(3) 0.0402(14) Uani 1 1 d .
H41A H 0.7014 1.0621 0.4201 0.060 Uiso 1 1 calc R
H41B H 0.6540 1.0795 0.3851 0.060 Uiso 1 1 calc R
H41C H 0.6971 1.0335 0.3455 0.060 Uiso 1 1 calc R
C42 C 0.71227(16) 0.8097(4) 0.4161(3) 0.0472(16) Uani 1 1 d .
H42A H 0.7322 0.8107 0.3790 0.071 Uiso 1 1 calc R
H42B H 0.7043 0.7202 0.4265 0.071 Uiso 1 1 calc R
H42C H 0.7277 0.8491 0.4525 0.071 Uiso 1 1 calc R
C43 C 0.54706(17) 0.5960(5) 0.0843(3) 0.0555(18) Uani 1 1 d .
H43A H 0.5260 0.5919 0.1201 0.083 Uiso 1 1 calc R
H43B H 0.5482 0.5117 0.0630 0.083 Uiso 1 1 calc R
H43C H 0.5370 0.6620 0.0540 0.083 Uiso 1 1 calc R
C44 C 0.59388(16) 0.7612(4) 0.1433(3) 0.0472(16) Uani 1 1 d .
H44A H 0.5850 0.8295 0.1135 0.071 Uiso 1 1 calc R
H44B H 0.6241 0.7796 0.1597 0.071 Uiso 1 1 calc R
H44C H 0.5725 0.7583 0.1788 0.071 Uiso 1 1 calc R
C45 C 0.62971(19) 0.3481(5) 0.0577(3) 0.0539(17) Uani 1 1 d .
H45A H 0.6622 0.3617 0.0610 0.081 Uiso 1 1 calc R
H45B H 0.6165 0.4167 0.0315 0.081 Uiso 1 1 calc R
H45C H 0.6238 0.2639 0.0380 0.081 Uiso 1 1 calc R
C46 C 0.62817(16) 0.2438(4) 0.1646(3) 0.0447(15) Uani 1 1 d .
H46A H 0.6233 0.1602 0.1438 0.067 Uiso 1 1 calc R
H46B H 0.6130 0.2445 0.2060 0.067 Uiso 1 1 calc R
H46C H 0.6605 0.2576 0.1708 0.067 Uiso 1 1 calc R
C47 C 0.71426(13) 0.6390(4) 0.2414(2) 0.0241(11) Uani 1 1 d .
H47A H 0.7318 0.6765 0.2770 0.029 Uiso 1 1 calc R
H47B H 0.7318 0.5644 0.2254 0.029 Uiso 1 1 calc R
C48 C 0.71448(13) 0.7362(4) 0.1902(3) 0.0270(12) Uani 1 1 d .
C49 C 0.71592(13) 0.7003(4) 0.1261(3) 0.0290(12) Uani 1 1 d .
H49 H 0.7182 0.6112 0.1156 0.035 Uiso 1 1 calc R
C50 C 0.71419(14) 0.7910(5) 0.0771(3) 0.0395(14) Uani 1 1 d .
H50 H 0.7151 0.7631 0.0340 0.047 Uiso 1 1 calc R
C51 C 0.71115(15) 0.9211(5) 0.0909(3) 0.0443(15) Uani 1 1 d .
H51 H 0.7092 0.9831 0.0576 0.053 Uiso 1 1 calc R
C52 C 0.71106(14) 0.9600(4) 0.1536(3) 0.0371(14) Uani 1 1 d .
H52 H 0.7098 1.0496 0.1635 0.045 Uiso 1 1 calc R
C53 C 0.71273(12) 0.8702(3) 0.2023(3) 0.0277(13) Uani 1 1 d .
H53 H 0.7127 0.8997 0.2452 0.033 Uiso 1 1 calc R
C54 C 0.69134(13) 0.3760(4) 0.3122(2) 0.0266(12) Uani 1 1 d .
H54A H 0.6713 0.3062 0.3277 0.032 Uiso 1 1 calc R
H54B H 0.7081 0.3436 0.2748 0.032 Uiso 1 1 calc R
C55 C 0.72261(14) 0.4158(4) 0.3627(3) 0.0283(12) Uani 1 1 d .
C56 C 0.76747(14) 0.4539(4) 0.3490(3) 0.0336(12) Uani 1 1 d .
H56 H 0.7779 0.4486 0.3063 0.040 Uiso 1 1 calc R
C57 C 0.79605(16) 0.4977(4) 0.3948(3) 0.0421(16) Uani 1 1 d .
H57 H 0.8260 0.5199 0.3838 0.050 Uiso 1 1 calc R
C58 C 0.78198(19) 0.5099(5) 0.4564(3) 0.0489(17) Uani 1 1 d .
H58 H 0.8017 0.5419 0.4883 0.059 Uiso 1 1 calc R
C59 C 0.73853(18) 0.4748(4) 0.4714(3) 0.0455(15) Uani 1 1 d .
H59 H 0.7282 0.4830 0.5140 0.055 Uiso 1 1 calc R
C60 C 0.70999(17) 0.4280(4) 0.4252(3) 0.0377(13) Uani 1 1 d .
H60 H 0.6804 0.4033 0.4371 0.045 Uiso 1 1 calc R

loop_
_atom_site_aniso_label
_atom_site_aniso_U_11
_atom_site_aniso_U_22
_atom_site_aniso_U_33
_atom_site_aniso_U_23
_atom_site_aniso_U_13
_atom_site_aniso_U_12
Hf1 0.01717(7) 0.02557(8) 0.01631(10) -0.00306(10) -0.00103(9) -0.00003(7)
Hf2 0.01843(8) 0.01912(7) 0.01899(11) 0.00128(10) -0.00099(9) 0.00021(7)
S1 0.0272(6) 0.0359(6) 0.0261(8) 0.0058(6) -0.0002(6) 0.0002(5)
S2 0.0322(6) 0.0256(6) 0.0317(9) 0.0009(6) 0.0043(6) -0.0015(5)
P1 0.0334(7) 0.0336(7) 0.0194(8) -0.0059(6) -0.0020(6) -0.0001(5)
P2 0.0270(6) 0.0257(6) 0.0198(8) -0.0011(5) 0.0028(6) 0.0050(5)
P3 0.0228(6) 0.0228(6) 0.0210(8) 0.0015(5) -0.0003(5) 0.0013(4)
P4 0.0246(6) 0.0269(6) 0.0235(9) 0.0017(6) -0.0029(6) -0.0015(5)
N1 0.040(2) 0.039(2) 0.018(3) 0.001(2) -0.006(2) -0.0092(18)
N2 0.0246(17) 0.0279(16) 0.013(2) 0.0025(19) 0.0027(19) 0.0066(13)
N3 0.0238(19) 0.0201(18) 0.025(3) 0.0011(17) -0.0010(19) -0.0024(14)
N4 0.0186(17) 0.0331(19) 0.021(3) 0.0002(16) -0.0031(16) 0.0020(15)
C1 0.042(3) 0.050(3) 0.038(4) -0.025(3) 0.006(3) -0.008(2)
C2 0.040(3) 0.074(4) 0.030(4) -0.016(3) -0.003(3) 0.005(3)
C3 0.036(3) 0.035(3) 0.025(3) 0.002(2) 0.007(2) 0.004(2)
C4 0.047(3) 0.041(3) 0.022(3) -0.003(2) -0.005(3) 0.012(2)
C5 0.106(6) 0.064(4) 0.032(5) 0.012(3) -0.030(4) -0.016(4)
C6 0.061(4) 0.057(4) 0.039(5) 0.002(3) -0.012(3) 0.009(3)
C7 0.035(3) 0.036(2) 0.032(4) 0.003(3) 0.017(3) 0.0142(19)
C8 0.024(2) 0.043(3) 0.053(4) 0.011(3) 0.003(3) 0.0098(19)
C9 0.096(5) 0.061(4) 0.058(6) -0.014(3) 0.018(4) -0.042(3)
C10 0.033(3) 0.083(4) 0.068(6) -0.030(4) -0.011(3) -0.009(3)
C11 0.051(4) 0.126(6) 0.041(5) -0.020(4) 0.012(3) -0.006(4)
C12 0.092(5) 0.071(4) 0.053(5) -0.045(4) -0.014(4) 0.028(4)
C13 0.065(4) 0.044(3) 0.035(4) 0.004(3) 0.007(3) -0.008(3)
C14 0.037(3) 0.049(3) 0.044(5) 0.001(3) 0.008(3) -0.006(2)
C15 0.036(3) 0.052(3) 0.052(5) -0.021(3) -0.016(3) 0.008(2)
C16 0.058(4) 0.061(4) 0.031(4) -0.016(3) 0.006(3) -0.001(3)
C17 0.022(2) 0.038(3) 0.022(3) -0.001(2) 0.003(2) 0.0012(19)
C18 0.017(2) 0.028(2) 0.031(4) -0.004(2) -0.005(2) 0.0064(16)
C19 0.035(3) 0.021(2) 0.036(4) -0.005(2) -0.001(3) 0.0029(19)
C20 0.043(3) 0.037(3) 0.042(4) 0.005(3) 0.001(3) 0.008(2)
C21 0.034(3) 0.029(3) 0.075(6) 0.008(3) 0.000(3) 0.001(2)
C22 0.040(3) 0.024(3) 0.084(6) -0.024(3) -0.015(3) 0.0044(19)
C23 0.039(3) 0.036(3) 0.034(4) -0.013(2) -0.013(3) 0.012(2)
C24 0.0156(19) 0.025(2) 0.033(3) -0.005(2) -0.005(2) -0.0008(15)
C25 0.016(2) 0.028(2) 0.027(3) 0.003(2) -0.005(2) -0.0033(18)
C26 0.041(3) 0.039(3) 0.032(4) 0.007(3) 0.004(3) -0.001(2)
C27 0.062(4) 0.044(3) 0.039(4) 0.000(3) 0.008(3) 0.004(3)
C28 0.053(4) 0.066(4) 0.029(4) 0.008(3) -0.007(3) -0.008(3)
C29 0.033(3) 0.058(3) 0.051(5) 0.032(3) -0.014(3) -0.009(3)
C30 0.021(2) 0.039(3) 0.055(5) 0.014(3) -0.002(3) -0.002(2)
C31 0.029(3) 0.028(2) 0.048(4) 0.002(2) -0.001(3) 0.0027(19)
C32 0.027(2) 0.030(2) 0.027(3) -0.003(2) 0.003(2) 0.0016(19)
C33 0.041(3) 0.036(3) 0.025(3) 0.006(2) -0.014(3) 0.002(2)
C34 0.025(2) 0.031(2) 0.027(3) -0.005(2) 0.000(2) -0.0033(19)
C35 0.046(3) 0.033(3) 0.016(3) 0.001(2) 0.007(2) -0.005(2)
C36 0.033(3) 0.035(3) 0.028(4) 0.001(2) 0.009(2) -0.005(2)
C37 0.023(2) 0.057(3) 0.032(4) -0.012(3) -0.002(2) 0.002(2)
C38 0.023(2) 0.039(2) 0.039(4) -0.007(3) 0.007(2) -0.0133(19)
C39 0.045(3) 0.032(2) 0.051(4) 0.011(3) -0.020(3) 0.009(2)
C40 0.041(3) 0.053(3) 0.063(5) -0.002(3) 0.014(3) 0.017(3)
C41 0.049(3) 0.031(3) 0.041(4) -0.003(2) -0.003(3) -0.015(2)
C42 0.043(3) 0.047(3) 0.052(5) -0.004(3) -0.020(3) 0.002(2)
C43 0.060(4) 0.047(3) 0.060(5) 0.019(3) -0.029(3) 0.001(3)
C44 0.047(3) 0.035(3) 0.060(5) 0.009(3) -0.012(3) 0.012(2)
C45 0.066(4) 0.058(4) 0.038(5) -0.012(3) 0.011(3) -0.011(3)
C46 0.052(3) 0.029(3) 0.053(5) -0.004(3) -0.005(3) 0.006(2)
C47 0.024(2) 0.021(2) 0.027(3) -0.001(2) -0.001(2) -0.0019(18)
C48 0.014(2) 0.032(2) 0.035(4) 0.004(2) 0.002(2) -0.0016(18)
C49 0.018(2) 0.035(3) 0.034(4) 0.001(2) 0.000(2) 0.0007(19)
C50 0.031(3) 0.058(3) 0.030(4) 0.009(3) -0.005(3) -0.009(2)
C51 0.032(3) 0.056(3) 0.045(5) 0.024(3) -0.006(3) -0.003(2)
C52 0.030(3) 0.032(3) 0.049(4) 0.003(3) 0.001(3) -0.002(2)
C53 0.021(2) 0.024(2) 0.038(4) 0.004(2) 0.004(2) -0.0022(17)
C54 0.022(2) 0.020(2) 0.037(4) 0.005(2) 0.003(2) -0.0025(17)
C55 0.025(2) 0.021(2) 0.038(4) 0.007(2) -0.001(2) 0.0062(18)
C56 0.035(3) 0.028(2) 0.038(4) 0.011(2) -0.004(3) 0.002(2)
C57 0.031(3) 0.032(3) 0.063(5) 0.011(3) -0.015(3) 0.000(2)
C58 0.062(4) 0.035(3) 0.050(5) 0.010(3) -0.025(4) -0.002(3)
C59 0.066(4) 0.039(3) 0.032(4) 0.012(3) -0.005(3) 0.002(3)
C60 0.038(3) 0.038(3) 0.037(4) 0.014(3) 0.004(3) 0.002(2)

loop_
_atom_type_symbol
_atom_type_description
_atom_type_scat_dispersion_real
_atom_type_scat_dispersion_imag
_atom_type_scat_source
C C 0.0033 0.0016 'International Tables Vol C Tables 4.2.6.8 and 6.1.1.4'
H H 0.0000 0.0000 'International Tables Vol C Tables 4.2.6.8 and 6.1.1.4'
N N 0.0061 0.0033 'International Tables Vol C Tables 4.2.6.8 and 6.1.1.4'
P P 0.1023 0.0942 'International Tables Vol C Tables 4.2.6.8 and 6.1.1.4'
S S 0.1246 0.1234 'International Tables Vol C Tables 4.2.6.8 and 6.1.1.4'
Hf Hf -0.5830 6.1852 'International Tables Vol C Tables 4.2.6.8 and 6.1.1.4'

loop_
_geom_angle_atom_site_label_1
_geom_angle_atom_site_label_2
_geom_angle_atom_site_label_3
_geom_angle
N2 Hf1 N1 108.95(15)
N2 Hf1 C24 104.12(14)
N1 Hf1 C24 116.83(18)
N2 Hf1 C17 123.80(16)
N1 Hf1 C17 116.29(16)
C24 Hf1 C17 83.96(13)
N2 Hf1 P2 37.33(10)
N1 Hf1 P2 125.63(11)
C24 Hf1 P2 113.40(14)
C17 Hf1 P2 87.89(12)
N2 Hf1 P1 118.10(9)
N1 Hf1 P1 35.85(10)
C24 Hf1 P1 134.79(13)
C17 Hf1 P1 85.51(11)
P2 Hf1 P1 109.98(4)
N2 Hf1 S1 69.37(10)
N1 Hf1 S1 69.13(10)
C24 Hf1 S1 74.81(10)
C17 Hf1 S1 157.68(10)
P2 Hf1 S1 106.67(4)
P1 Hf1 S1 104.49(4)
N4 Hf2 N3 106.07(14)
N4 Hf2 C54 112.53(13)
N3 Hf2 C54 113.49(16)
N4 Hf2 C47 122.47(16)
N3 Hf2 C47 113.89(14)
C54 Hf2 C47 87.71(14)
N4 Hf2 P4 36.36(11)
N3 Hf2 P4 135.94(10)
C54 Hf2 P4 105.05(12)
C47 Hf2 P4 87.43(12)
N4 Hf2 P3 108.23(9)
N3 Hf2 P3 35.83(9)
C54 Hf2 P3 135.66(12)
C47 Hf2 P3 84.83(10)
P4 Hf2 P3 118.15(3)
N4 Hf2 S2 68.80(11)
N3 Hf2 S2 68.30(9)
C54 Hf2 S2 78.00(11)
C47 Hf2 S2 164.82(11)
P4 Hf2 S2 101.12(4)
P3 Hf2 S2 101.74(3)
C6 S1 C8 103.9(3)
C6 S1 Hf1 97.76(17)
C8 S1 Hf1 92.52(15)
C38 S2 C36 103.4(2)
C38 S2 Hf2 95.62(15)
C36 S2 Hf2 93.54(14)
N1 P1 C2 106.7(2)
N1 P1 C1 108.1(2)
C2 P1 C1 104.5(2)
N1 P1 Hf1 46.37(15)
C2 P1 Hf1 127.42(17)
C1 P1 Hf1 125.30(17)
N2 P2 C4 109.8(2)
N2 P2 C3 109.03(19)
C4 P2 C3 104.1(2)
N2 P2 Hf1 48.95(13)
C4 P2 Hf1 125.82(17)
C3 P2 Hf1 129.18(18)
N3 P3 C32 105.5(2)
N3 P3 C31 109.14(19)
C32 P3 C31 105.2(2)
N3 P3 Hf2 46.50(14)
C32 P3 Hf2 128.79(13)
C31 P3 Hf2 123.28(16)
N4 P4 C34 108.81(19)
N4 P4 C33 109.3(2)
C34 P4 C33 105.0(2)
N4 P4 Hf2 46.96(12)
C34 P4 Hf2 128.39(16)
C33 P4 Hf2 125.08(16)
C5 N1 P1 124.2(3)
C5 N1 Hf1 136.3(3)
P1 N1 Hf1 97.8(2)
C7 N2 P2 130.3(3)
C7 N2 Hf1 135.7(3)
P2 N2 Hf1 93.72(13)
C35 N3 P3 127.0(3)
C35 N3 Hf2 134.7(3)
P3 N3 Hf2 97.67(19)
C37 N4 P4 128.6(3)
C37 N4 Hf2 134.7(3)
P4 N4 Hf2 96.68(15)
C10 C1 C9 111.1(4)
C10 C1 P1 117.2(4)
C9 C1 P1 110.3(4)
C10 C1 H1 105.7
C9 C1 H1 105.7
P1 C1 H1 105.7
C12 C2 C11 111.6(5)
C12 C2 P1 112.8(4)
C11 C2 P1 109.2(4)
C12 C2 H2 107.7
C11 C2 H2 107.7
P1 C2 H2 107.7
C14 C3 C13 111.0(4)
C14 C3 P2 108.6(4)
C13 C3 P2 111.3(3)
C14 C3 H3 108.6
C13 C3 H3 108.6
P2 C3 H3 108.6
C16 C4 C15 110.6(4)
C16 C4 P2 116.0(4)
C15 C4 P2 108.5(4)
C16 C4 H4 107.1
C15 C4 H4 107.1
P2 C4 H4 107.1
C6 C5 N1 115.1(5)
C6 C5 H5A 108.5
N1 C5 H5A 108.5
C6 C5 H5B 108.5
N1 C5 H5B 108.5
H5A C5 H5B 107.5
C5 C6 S1 113.8(4)
C5 C6 H6A 108.8
S1 C6 H6A 108.8
C5 C6 H6B 108.8
S1 C6 H6B 108.8
H6A C6 H6B 107.7
N2 C7 C8 109.9(4)
N2 C7 H7A 109.7
C8 C7 H7A 109.7
N2 C7 H7B 109.7
C8 C7 H7B 109.7
H7A C7 H7B 108.2
C7 C8 S1 109.6(3)
C7 C8 H8A 109.8
S1 C8 H8A 109.8
C7 C8 H8B 109.8
S1 C8 H8B 109.8
H8A C8 H8B 108.2
C1 C9 H9A 109.5
C1 C9 H9B 109.5
H9A C9 H9B 109.5
C1 C9 H9C 109.5
H9A C9 H9C 109.5
H9B C9 H9C 109.5
C1 C10 H10A 109.5
C1 C10 H10B 109.5
H10A C10 H10B 109.5
C1 C10 H10C 109.5
H10A C10 H10C 109.5
H10B C10 H10C 109.5
C2 C11 H11A 109.5
C2 C11 H11B 109.5
H11A C11 H11B 109.5
C2 C11 H11C 109.5
H11A C11 H11C 109.5
H11B C11 H11C 109.5
C2 C12 H12A 109.5
C2 C12 H12B 109.5
H12A C12 H12B 109.5
C2 C12 H12C 109.5
H12A C12 H12C 109.5
H12B C12 H12C 109.5
C3 C13 H13A 109.5
C3 C13 H13B 109.5
H13A C13 H13B 109.5
C3 C13 H13C 109.5
H13A C13 H13C 109.5
H13B C13 H13C 109.5
C3 C14 H14A 109.5
C3 C14 H14B 109.5
H14A C14 H14B 109.5
C3 C14 H14C 109.5
H14A C14 H14C 109.5
H14B C14 H14C 109.5
C4 C15 H15A 109.5
C4 C15 H15B 109.5
H15A C15 H15B 109.5
C4 C15 H15C 109.5
H15A C15 H15C 109.5
H15B C15 H15C 109.5
C4 C16 H16A 109.5
C4 C16 H16B 109.5
H16A C16 H16B 109.5
C4 C16 H16C 109.5
H16A C16 H16C 109.5
H16B C16 H16C 109.5
C18 C17 Hf1 123.1(3)
C18 C17 H17A 106.6
Hf1 C17 H17A 106.6
C18 C17 H17B 106.6
Hf1 C17 H17B 106.6
H17A C17 H17B 106.5
C19 C18 C23 116.1(4)
C19 C18 C17 121.4(4)
C23 C18 C17 122.5(5)
C18 C19 C20 123.8(5)
C18 C19 H19 118.1
C20 C19 H19 118.1
C21 C20 C19 119.2(6)
C21 C20 H20 120.4
C19 C20 H20 120.4
C22 C21 C20 118.6(5)
C22 C21 H21 120.7
C20 C21 H21 120.7
C21 C22 C23 121.7(4)
C21 C22 H22 119.2
C23 C22 H22 119.2
C22 C23 C18 120.6(5)
C22 C23 H23 119.7
C18 C23 H23 119.7
C25 C24 Hf1 112.3(3)
C25 C24 H24A 109.1
Hf1 C24 H24A 109.1
C25 C24 H24B 109.1
Hf1 C24 H24B 109.1
H24A C24 H24B 107.9
C26 C25 C30 115.2(5)
C26 C25 C24 122.2(4)
C30 C25 C24 122.5(4)
C27 C26 C25 123.2(5)
C27 C26 H26 118.4
C25 C26 H26 118.4
C26 C27 C28 121.3(5)
C26 C27 H27 119.4
C28 C27 H27 119.4
C27 C28 C29 118.0(6)
C27 C28 H28 121.0
C29 C28 H28 121.0
C30 C29 C28 120.8(5)
C30 C29 H29 119.6
C28 C29 H29 119.6
C29 C30 C25 121.5(5)
C29 C30 H30 119.3
C25 C30 H30 119.3
C40 C31 C39 111.2(4)
C40 C31 P3 118.3(4)
C39 C31 P3 108.8(3)
C40 C31 H31 105.9
C39 C31 H31 105.9
P3 C31 H31 105.9
C42 C32 C41 110.4(4)
C42 C32 P3 110.0(3)
C41 C32 P3 113.4(3)
C42 C32 H32 107.6
C41 C32 H32 107.6
P3 C32 H32 107.6
C44 C33 C43 111.4(4)
C44 C33 P4 108.6(4)
C43 C33 P4 115.1(3)
C44 C33 H33 107.1
C43 C33 H33 107.1
P4 C33 H33 107.1
C45 C34 C46 111.0(4)
C45 C34 P4 110.7(3)
C46 C34 P4 108.8(4)
C45 C34 H34 108.8
C46 C34 H34 108.8
P4 C34 H34 108.8
N3 C35 C36 110.1(4)
N3 C35 H35A 109.6
C36 C35 H35A 109.6
N3 C35 H35B 109.6
C36 C35 H35B 109.6
H35A C35 H35B 108.2
C35 C36 S2 106.6(3)
C35 C36 H36A 110.4
S2 C36 H36A 110.4
C35 C36 H36B 110.4
S2 C36 H36B 110.4
H36A C36 H36B 108.6
N4 C37 C38 110.6(4)
N4 C37 H37A 109.5
C38 C37 H37A 109.5
N4 C37 H37B 109.5
C38 C37 H37B 109.5
H37A C37 H37B 108.1
C37 C38 S2 113.3(3)
C37 C38 H38A 108.9
S2 C38 H38A 108.9
C37 C38 H38B 108.9
S2 C38 H38B 108.9
H38A C38 H38B 107.7
C31 C39 H39A 109.5
C31 C39 H39B 109.5
H39A C39 H39B 109.5
C31 C39 H39C 109.5
H39A C39 H39C 109.5
H39B C39 H39C 109.5
C31 C40 H40A 109.5
C31 C40 H40B 109.5
H40A C40 H40B 109.5
C31 C40 H40C 109.5
H40A C40 H40C 109.5
H40B C40 H40C 109.5
C32 C41 H41A 109.5
C32 C41 H41B 109.5
H41A C41 H41B 109.5
C32 C41 H41C 109.5
H41A C41 H41C 109.5
H41B C41 H41C 109.5
C32 C42 H42A 109.5
C32 C42 H42B 109.5
H42A C42 H42B 109.5
C32 C42 H42C 109.5
H42A C42 H42C 109.5
H42B C42 H42C 109.5
C33 C43 H43A 109.5
C33 C43 H43B 109.5
H43A C43 H43B 109.5
C33 C43 H43C 109.5
H43A C43 H43C 109.5
H43B C43 H43C 109.5
C33 C44 H44A 109.5
C33 C44 H44B 109.5
H44A C44 H44B 109.5
C33 C44 H44C 109.5
H44A C44 H44C 109.5
H44B C44 H44C 109.5
C34 C45 H45A 109.5
C34 C45 H45B 109.5
H45A C45 H45B 109.5
C34 C45 H45C 109.5
H45A C45 H45C 109.5
H45B C45 H45C 109.5
C34 C46 H46A 109.5
C34 C46 H46B 109.5
H46A C46 H46B 109.5
C34 C46 H46C 109.5
H46A C46 H46C 109.5
H46B C46 H46C 109.5
C48 C47 Hf2 123.9(3)
C48 C47 H47A 106.4
Hf2 C47 H47A 106.4
C48 C47 H47B 106.4
Hf2 C47 H47B 106.4
H47A C47 H47B 106.4
C49 C48 C53 115.8(5)
C49 C48 C47 121.5(4)
C53 C48 C47 122.6(5)
C50 C49 C48 122.2(5)
C50 C49 H49 118.9
C48 C49 H49 118.9
C51 C50 C49 120.1(6)
C51 C50 H50 119.9
C49 C50 H50 119.9
C52 C51 C50 119.1(5)
C52 C51 H51 120.5
C50 C51 H51 120.5
C51 C52 C53 120.8(5)
C51 C52 H52 119.6
C53 C52 H52 119.6
C52 C53 C48 121.9(5)
C52 C53 H53 119.1
C48 C53 H53 119.1
C55 C54 Hf2 106.8(3)
C55 C54 H54A 110.4
Hf2 C54 H54A 110.4
C55 C54 H54B 110.4
Hf2 C54 H54B 110.4
H54A C54 H54B 108.6
C60 C55 C56 115.2(5)
C60 C55 C54 122.9(4)
C56 C55 C54 121.8(5)
C57 C56 C55 122.4(6)
C57 C56 H56 118.8
C55 C56 H56 118.8
C56 C57 C58 120.6(5)
C56 C57 H57 119.7
C58 C57 H57 119.7
C57 C58 C59 118.7(6)
C57 C58 H58 120.7
C59 C58 H58 120.7
C60 C59 C58 120.6(6)
C60 C59 H59 119.7
C58 C59 H59 119.7
C55 C60 C59 122.5(5)
C55 C60 H60 118.7
C59 C60 H60 118.7

loop_
_geom_bond_atom_site_label_1
_geom_bond_atom_site_label_2
_geom_bond_distance
Hf1 N2 2.057(3)
Hf1 N1 2.060(4)
Hf1 C24 2.300(3)
Hf1 C17 2.342(4)
Hf1 P2 2.7212(14)
Hf1 P1 2.8194(13)
Hf1 S1 2.9125(11)
Hf2 N4 2.049(3)
Hf2 N3 2.066(4)
Hf2 C54 2.290(4)
Hf2 C47 2.290(4)
Hf2 P4 2.7841(15)
Hf2 P3 2.8224(11)
Hf2 S2 3.0319(12)
S1 C6 1.791(6)
S1 C8 1.804(5)
S2 C38 1.794(5)
S2 C36 1.826(4)
P1 N1 1.666(4)
P1 C2 1.847(6)
P1 C1 1.857(5)
P2 N2 1.654(4)
P2 C4 1.841(5)
P2 C3 1.851(5)
P3 N3 1.667(3)
P3 C32 1.849(5)
P3 C31 1.852(4)
P4 N4 1.662(4)
P4 C34 1.849(4)
P4 C33 1.858(5)
N1 C5 1.478(7)
N2 C7 1.476(4)
N3 C35 1.465(6)
N4 C37 1.474(5)
C1 C10 1.521(8)
C1 C9 1.559(7)
C1 H1 1.0000
C2 C12 1.517(7)
C2 C11 1.527(7)
C2 H2 1.0000
C3 C14 1.516(7)
C3 C13 1.529(7)
C3 H3 1.0000
C4 C16 1.517(6)
C4 C15 1.534(6)
C4 H4 1.0000
C5 C6 1.423(7)
C5 H5A 0.9900
C5 H5B 0.9900
C6 H6A 0.9900
C6 H6B 0.9900
C7 C8 1.494(8)
C7 H7A 0.9900
C7 H7B 0.9900
C8 H8A 0.9900
C8 H8B 0.9900
C9 H9A 0.9800
C9 H9B 0.9800
C9 H9C 0.9800
C10 H10A 0.9800
C10 H10B 0.9800
C10 H10C 0.9800
C11 H11A 0.9800
C11 H11B 0.9800
C11 H11C 0.9800
C12 H12A 0.9800
C12 H12B 0.9800
C12 H12C 0.9800
C13 H13A 0.9800
C13 H13B 0.9800
C13 H13C 0.9800
C14 H14A 0.9800
C14 H14B 0.9800
C14 H14C 0.9800
C15 H15A 0.9800
C15 H15B 0.9800
C15 H15C 0.9800
C16 H16A 0.9800
C16 H16B 0.9800
C16 H16C 0.9800
C17 C18 1.484(6)
C17 H17A 0.9900
C17 H17B 0.9900
C18 C19 1.370(7)
C18 C23 1.406(6)
C19 C20 1.393(6)
C19 H19 0.9500
C20 C21 1.378(7)
C20 H20 0.9500
C21 C22 1.377(9)
C21 H21 0.9500
C22 C23 1.388(7)
C22 H22 0.9500
C23 H23 0.9500
C24 C25 1.472(7)
C24 H24A 0.9900
C24 H24B 0.9900
C25 C26 1.393(6)
C25 C30 1.414(6)
C26 C27 1.364(8)
C26 H26 0.9500
C27 C28 1.372(7)
C27 H27 0.9500
C28 C29 1.391(7)
C28 H28 0.9500
C29 C30 1.390(8)
C29 H29 0.9500
C30 H30 0.9500
C31 C40 1.523(7)
C31 C39 1.534(7)
C31 H31 1.0000
C32 C42 1.516(6)
C32 C41 1.544(5)
C32 H32 1.0000
C33 C44 1.526(6)
C33 C43 1.535(6)
C33 H33 1.0000
C34 C45 1.501(7)
C34 C46 1.522(6)
C34 H34 1.0000
C35 C36 1.518(6)
C35 H35A 0.9900
C35 H35B 0.9900
C36 H36A 0.9900
C36 H36B 0.9900
C37 C38 1.531(7)
C37 H37A 0.9900
C37 H37B 0.9900
C38 H38A 0.9900
C38 H38B 0.9900
C39 H39A 0.9800
C39 H39B 0.9800
C39 H39C 0.9800
C40 H40A 0.9800
C40 H40B 0.9800
C40 H40C 0.9800
C41 H41A 0.9800
C41 H41B 0.9800
C41 H41C 0.9800
C42 H42A 0.9800
C42 H42B 0.9800
C42 H42C 0.9800
C43 H43A 0.9800
C43 H43B 0.9800
C43 H43C 0.9800
C44 H44A 0.9800
C44 H44B 0.9800
C44 H44C 0.9800
C45 H45A 0.9800
C45 H45B 0.9800
C45 H45C 0.9800
C46 H46A 0.9800
C46 H46B 0.9800
C46 H46C 0.9800
C47 C48 1.471(6)
C47 H47A 0.9900
C47 H47B 0.9900
C48 C49 1.396(7)
C48 C53 1.410(5)
C49 C50 1.394(7)
C49 H49 0.9500
C50 C51 1.379(7)
C50 H50 0.9500
C51 C52 1.377(8)
C51 H51 0.9500
C52 C53 1.382(7)
C52 H52 0.9500
C53 H53 0.9500
C54 C55 1.469(6)
C54 H54A 0.9900
C54 H54B 0.9900
C55 C60 1.372(7)
C55 C56 1.421(6)
C56 C57 1.362(7)
C56 H56 0.9500
C57 C58 1.365(8)
C57 H57 0.9500
C58 C59 1.380(7)
C58 H58 0.9500
C59 C60 1.377(8)
C59 H59 0.9500
C60 H60 0.9500
